data_7711007
loop_
_publ_author_name
'Schallenberg, David'
'Pardemann, Nils'
'Villinger, Alexander'
'Seidel, Wolfram Willy'

_publ_section_title
;
 Synthesis and Coordination Behaviour of 1H-1,2,3-Triazole-4,5-Dithiolates
;
_journal_name_full 'Dalton Transactions'
_journal_paper_doi 10.1039/D2DT00410K
_journal_year 2022
_chemical_formula_moiety 'C35 H31 N3 Ni P2 S2, C H2 Cl2'
_chemical_formula_sum 'C36 H33 Cl2 N3 Ni P2 S2'
_chemical_formula_weight 763.32
_chemical_name_systematic '[(1,2-Bis(diphenylphosphino)ethane)(1-benzyl-1H-1,2,3-triazole-4,5-dithiolato)nickel(II)]'
_space_group_crystal_system monoclinic
_space_group_IT_number 14
_space_group_name_Hall '-P 2ybc'
_space_group_name_H-M_alt 'P 1 21/c 1'
_atom_sites_solution_hydrogens geom
_audit_creation_method SHELXL-2014/7
_audit_update_record
;
2022-01-28 deposited with the CCDC.	2022-08-17 downloaded from the CCDC.
;
_cell_angle_alpha 90
_cell_angle_beta 96.336(2)
_cell_angle_gamma 90
_cell_formula_units_Z 4
_cell_length_a 9.9178(4)
_cell_length_b 16.9500(7)
_cell_length_c 20.6572(9)
_cell_measurement_reflns_used 7199
_cell_measurement_temperature 173(2)
_cell_measurement_theta_max 26.07
_cell_measurement_theta_min 2.40
_cell_volume 3451.4(2)
_computing_cell_refinement 'Bruker Apex V7.51A'
_computing_data_collection 'Bruker Apex V7.51A'
_computing_data_reduction 'Bruker SAINT'
_computing_molecular_graphics 'ORTEP-3v2.01 (Farrugia, 1997)'
_computing_publication_material 'SHELXL-2014/7 (Sheldrick, 2014)'
_computing_structure_refinement 'SHELXL-2014/7 (Sheldrick, 2014)'
_computing_structure_solution 'Bruker SHELXTL'
_diffrn_ambient_temperature 173(2)
_diffrn_measured_fraction_theta_full 0.994
_diffrn_measured_fraction_theta_max 0.990
_diffrn_measurement_device_type 'Bruker-Nonius Apex-X8-CCD-diffractometer'
_diffrn_measurement_method 'phi and omega scans'
_diffrn_radiation_type MoK\a
_diffrn_radiation_wavelength 0.71073
_diffrn_reflns_av_R_equivalents 0.0658
_diffrn_reflns_av_unetI/netI 0.0763
_diffrn_reflns_Laue_measured_fraction_full 0.994
_diffrn_reflns_Laue_measured_fraction_max 0.990
_diffrn_reflns_limit_h_max 13
_diffrn_reflns_limit_h_min -12
_diffrn_reflns_limit_k_max 23
_diffrn_reflns_limit_k_min -23
_diffrn_reflns_limit_l_max 26
_diffrn_reflns_limit_l_min -28
_diffrn_reflns_number 42838
_diffrn_reflns_point_group_measured_fraction_full 0.994
_diffrn_reflns_point_group_measured_fraction_max 0.990
_diffrn_reflns_theta_full 25.242
_diffrn_reflns_theta_max 28.998
_diffrn_reflns_theta_min 1.558
_diffrn_source 'sealed tube'
_exptl_absorpt_coefficient_mu 0.962
_exptl_absorpt_correction_T_max 0.7460
_exptl_absorpt_correction_T_min 0.6451
_exptl_absorpt_correction_type multi-scan
_exptl_absorpt_process_details '(SADABS; Sheldrick, 2004)'
_exptl_crystal_colour yellow
_exptl_crystal_density_diffrn 1.469
_exptl_crystal_description plate
_exptl_crystal_F_000 1576
_exptl_crystal_recrystallization_method 'Re-crystallisation from solvent: dichloromethane / n-pentane'
_exptl_crystal_size_max 0.450
_exptl_crystal_size_mid 0.360
_exptl_crystal_size_min 0.030
_platon_squeeze_details
;
The unit cell contains four dichloromethane molecules which have been treated 
as a diffuse contribution to the overall scattering without specific atom 
positions by SQUEEZE/PLATON. These were removed from the model, but included 
in the empirical formula.
;
_refine_diff_density_max 0.609
_refine_diff_density_min -0.466
_refine_diff_density_rms 0.080
_refine_ls_extinction_method none
_refine_ls_goodness_of_fit_ref 1.007
_refine_ls_hydrogen_treatment constr
_refine_ls_matrix_type full
_refine_ls_number_parameters 419
_refine_ls_number_reflns 9095
_refine_ls_number_restraints 325
_refine_ls_restrained_S_all 1.008
_refine_ls_R_factor_all 0.1000
_refine_ls_R_factor_gt 0.0558
_refine_ls_shift/su_max 0.001
_refine_ls_shift/su_mean 0.000
_refine_ls_structure_factor_coef Fsqd
_refine_ls_weighting_details 'w=1/[\s^2^(Fo^2^)+(0.0656P)^2^] where P=(Fo^2^+2Fc^2^)/3'
_refine_ls_weighting_scheme calc
_refine_ls_wR_factor_gt 0.1209
_refine_ls_wR_factor_ref 0.1334
_reflns_Friedel_coverage 0.000
_reflns_number_gt 5555
_reflns_number_total 9095
_reflns_threshold_expression 'I > 2\s(I)'
_cod_data_source_file d2dt00410k2.cif
_cod_data_source_block is_schal258a
_cod_original_sg_symbol_H-M 'P 21/c'
_cod_database_code 7711007
_shelx_shelxl_version_number 2014/7
_shelx_space_group_comment
;
The symmetry employed for this shelxl refinement is uniquely defined
by the following loop, which should always be used as a source of
symmetry information in preference to the above space-group names.
They are only intended as comments.
;
_shelx_estimated_absorpt_t_min 0.671
_shelx_estimated_absorpt_t_max 0.972

loop_
_space_group_symop_operation_xyz
'x, y, z'
'-x, y+1/2, -z+1/2'
'-x, -y, -z'
'x, -y-1/2, z-1/2'

loop_
_atom_site_label
_atom_site_type_symbol
_atom_site_fract_x
_atom_site_fract_y
_atom_site_fract_z
_atom_site_U_iso_or_equiv
_atom_site_adp_type
_atom_site_occupancy
_atom_site_site_symmetry_order
_atom_site_calc_flag
_atom_site_refinement_flags_posn
_atom_site_refinement_flags_adp
_atom_site_refinement_flags_occupancy
_atom_site_disorder_assembly
_atom_site_disorder_group
P1 P 0.31066(8) 0.73340(4) 0.36960(4) 0.02954(18) Uani 1 1 d . . . . .
P2 P 0.46555(7) 0.62749(4) 0.29159(4) 0.02969(18) Uani 1 1 d D . . . .
S1 S 0.42706(7) 0.73341(4) 0.17341(4) 0.02987(17) Uani 1 1 d . . . . .
S2 S 0.19294(7) 0.82456(4) 0.24413(4) 0.03130(18) Uani 1 1 d . . . . .
Ni1 Ni 0.34488(3) 0.73153(2) 0.26767(2) 0.02490(11) Uani 1 1 d . . . . .
N1 N 0.1792(2) 0.90112(14) 0.12326(12) 0.0315(6) Uani 1 1 d . . . . .
N2 N 0.2378(3) 0.89667(16) 0.06726(13) 0.0397(6) Uani 1 1 d . . . . .
N3 N 0.3295(3) 0.83979(16) 0.07494(12) 0.0378(6) Uani 1 1 d . . . . .
C1 C 0.3271(3) 0.80885(17) 0.13540(14) 0.0283(6) Uani 1 1 d . . . . .
C2 C 0.2317(3) 0.84686(16) 0.16716(14) 0.0267(6) Uani 1 1 d . . . . .
C3 C 0.0653(3) 0.95520(17) 0.12724(17) 0.0377(7) Uani 1 1 d . . . . .
H3A H 0.0827 1.0047 0.1041 0.045 Uiso 1 1 calc R U . . .
H3B H 0.0591 0.9685 0.1735 0.045 Uiso 1 1 calc R U . . .
C4 C -0.0693(3) 0.92073(19) 0.09794(15) 0.0357(7) Uani 1 1 d . . . . .
C5 C -0.1121(3) 0.8470(2) 0.11619(18) 0.0499(9) Uani 1 1 d . . . . .
H5 H -0.0545 0.8161 0.1460 0.060 Uiso 1 1 calc R U . . .
C6 C -0.2360(4) 0.8182(2) 0.09197(19) 0.0563(10) Uani 1 1 d . . . . .
H6 H -0.2629 0.7669 0.1038 0.068 Uiso 1 1 calc R U . . .
C7 C -0.3231(3) 0.8641(3) 0.04980(18) 0.0543(10) Uani 1 1 d . . . . .
H7 H -0.4113 0.8455 0.0346 0.065 Uiso 1 1 calc R U . . .
C8 C -0.2801(4) 0.9364(2) 0.03050(18) 0.0508(10) Uani 1 1 d . . . . .
H8 H -0.3380 0.9675 0.0010 0.061 Uiso 1 1 calc R U . . .
C9 C -0.1531(3) 0.96401(19) 0.05371(16) 0.0411(8) Uani 1 1 d . . . . .
H9 H -0.1231 1.0134 0.0390 0.049 Uiso 1 1 calc R U . . .
C10 C 0.3675(3) 0.63930(17) 0.40737(15) 0.0366(7) Uani 1 1 d . . . . .
H10A H 0.3829 0.6448 0.4553 0.044 Uiso 1 1 calc R U . . .
H10B H 0.2986 0.5977 0.3965 0.044 Uiso 1 1 calc R U . . .
C11 C 0.4989(3) 0.61859(18) 0.38002(15) 0.0394(8) Uani 1 1 d . . . . .
H11A H 0.5270 0.5641 0.3923 0.047 Uiso 1 1 calc R U . . .
H11B H 0.5721 0.6552 0.3971 0.047 Uiso 1 1 calc R U . . .
C12 C 0.1438(3) 0.75090(18) 0.39572(15) 0.0357(7) Uani 1 1 d . . . . .
C13 C 0.0881(4) 0.8256(2) 0.39250(18) 0.0518(9) Uani 1 1 d . . . . .
H13 H 0.1378 0.8684 0.3773 0.062 Uiso 1 1 calc R U . . .
C14 C -0.0400(4) 0.8385(2) 0.41122(19) 0.0567(10) Uani 1 1 d . . . . .
H14 H -0.0780 0.8900 0.4084 0.068 Uiso 1 1 calc R U . . .
C15 C -0.1118(4) 0.7773(3) 0.43377(19) 0.0588(11) Uani 1 1 d . . . . .
H15 H -0.2001 0.7863 0.4459 0.071 Uiso 1 1 calc R U . . .
C16 C -0.0572(4) 0.7033(3) 0.4389(2) 0.0674(12) Uani 1 1 d . . . . .
H16 H -0.1054 0.6611 0.4560 0.081 Uiso 1 1 calc R U . . .
C17 C 0.0699(4) 0.6908(2) 0.4187(2) 0.0554(10) Uani 1 1 d . . . . .
H17 H 0.1068 0.6390 0.4208 0.066 Uiso 1 1 calc R U . . .
C18 C 0.4216(3) 0.80637(17) 0.41271(14) 0.0320(7) Uani 1 1 d . . . . .
C19 C 0.4433(4) 0.8061(2) 0.47970(16) 0.0429(8) Uani 1 1 d . . . . .
H19 H 0.3986 0.7682 0.5037 0.052 Uiso 1 1 calc R U . . .
C20 C 0.5300(4) 0.8609(2) 0.51243(18) 0.0528(9) Uani 1 1 d . . . . .
H20 H 0.5445 0.8604 0.5587 0.063 Uiso 1 1 calc R U . . .
C21 C 0.5951(4) 0.9160(2) 0.47777(19) 0.0547(10) Uani 1 1 d . . . . .
H21 H 0.6544 0.9535 0.5001 0.066 Uiso 1 1 calc R U . . .
C22 C 0.5745(4) 0.9166(2) 0.4113(2) 0.0565(10) Uani 1 1 d . . . . .
H22 H 0.6194 0.9548 0.3877 0.068 Uiso 1 1 calc R U . . .
C23 C 0.4885(3) 0.86219(18) 0.37800(16) 0.0411(8) Uani 1 1 d . . . . .
H23 H 0.4750 0.8628 0.3318 0.049 Uiso 1 1 calc R U . . .
C24 C 0.3707(3) 0.53908(17) 0.26801(14) 0.0306(7) Uani 1 1 d . . . . .
C25 C 0.4180(3) 0.46409(18) 0.28670(16) 0.0404(8) Uani 1 1 d . . . . .
H25 H 0.5053 0.4580 0.3101 0.048 Uiso 1 1 calc R U . . .
C26 C 0.3383(4) 0.3990(2) 0.27121(18) 0.0504(9) Uani 1 1 d . . . . .
H26 H 0.3707 0.3482 0.2846 0.060 Uiso 1 1 calc R U . . .
C27 C 0.2140(4) 0.4064(2) 0.2370(2) 0.0566(10) Uani 1 1 d . . . . .
H27 H 0.1602 0.3609 0.2263 0.068 Uiso 1 1 calc R U . . .
C28 C 0.1662(4) 0.4795(2) 0.2177(2) 0.0663(12) Uani 1 1 d . . . . .
H28 H 0.0791 0.4845 0.1938 0.080 Uiso 1 1 calc R U . . .
C29 C 0.2439(3) 0.54591(18) 0.23287(18) 0.0434(8) Uani 1 1 d . . . . .
H29 H 0.2103 0.5964 0.2192 0.052 Uiso 1 1 calc R U . . .
C30A C 0.6293(4) 0.6210(4) 0.2668(3) 0.0364(11) Uani 0.582(6) 1 d DG U P A 1
C31A C 0.6707(4) 0.5611(3) 0.2275(3) 0.0463(12) Uani 0.582(6) 1 d G U P A 1
H31A H 0.6088 0.5208 0.2120 0.056 Uiso 0.582(6) 1 calc R U P A 1
C32A C 0.8027(4) 0.5603(2) 0.2107(3) 0.0503(12) Uani 0.582(6) 1 d G U P A 1
H32A H 0.8309 0.5194 0.1838 0.060 Uiso 0.582(6) 1 calc R U P A 1
C33A C 0.8932(3) 0.6192(3) 0.2333(3) 0.0475(12) Uani 0.582(6) 1 d G U P A 1
H33A H 0.9834 0.6186 0.2219 0.057 Uiso 0.582(6) 1 calc R U P A 1
C34A C 0.8519(4) 0.6791(3) 0.2727(3) 0.0466(12) Uani 0.582(6) 1 d G U P A 1
H34A H 0.9138 0.7194 0.2881 0.056 Uiso 0.582(6) 1 calc R U P A 1
C35A C 0.7199(5) 0.6800(3) 0.2894(3) 0.0435(11) Uani 0.582(6) 1 d G U P A 1
H35A H 0.6916 0.7209 0.3163 0.052 Uiso 0.582(6) 1 calc R U P A 1
C30B C 0.6306(6) 0.6190(6) 0.2542(5) 0.0428(13) Uani 0.418(6) 1 d DG U P A 2
C31B C 0.6438(5) 0.5667(5) 0.2035(4) 0.0492(14) Uani 0.418(6) 1 d G U P A 2
H31B H 0.5720 0.5313 0.1897 0.059 Uiso 0.418(6) 1 calc R U P A 2
C32B C 0.7620(7) 0.5660(4) 0.1731(4) 0.0528(14) Uani 0.418(6) 1 d G U P A 2
H32B H 0.7710 0.5302 0.1385 0.063 Uiso 0.418(6) 1 calc R U P A 2
C33B C 0.8670(5) 0.6177(4) 0.1934(4) 0.0545(14) Uani 0.418(6) 1 d G U P A 2
H33B H 0.9478 0.6173 0.1726 0.065 Uiso 0.418(6) 1 calc R U P A 2
C34B C 0.8538(6) 0.6701(4) 0.2441(4) 0.0503(13) Uani 0.418(6) 1 d G U P A 2
H34B H 0.9256 0.7054 0.2579 0.060 Uiso 0.418(6) 1 calc R U P A 2
C35B C 0.7356(8) 0.6708(6) 0.2745(4) 0.0469(13) Uani 0.418(6) 1 d G U P A 2
H35B H 0.7266 0.7066 0.3091 0.056 Uiso 0.418(6) 1 calc R U P A 2

loop_
_atom_site_aniso_label
_atom_site_aniso_U_11
_atom_site_aniso_U_22
_atom_site_aniso_U_33
_atom_site_aniso_U_23
_atom_site_aniso_U_13
_atom_site_aniso_U_12
P1 0.0379(4) 0.0273(4) 0.0227(4) 0.0039(3) 0.0000(3) 0.0049(3)
P2 0.0305(4) 0.0274(4) 0.0295(4) 0.0012(3) -0.0041(3) 0.0072(3)
S1 0.0288(3) 0.0334(4) 0.0272(4) 0.0016(3) 0.0020(3) 0.0079(3)
S2 0.0353(4) 0.0347(4) 0.0240(4) 0.0062(3) 0.0041(3) 0.0129(3)
Ni1 0.02815(19) 0.02322(19) 0.0225(2) 0.00218(14) -0.00096(15) 0.00531(15)
N1 0.0308(12) 0.0319(14) 0.0311(15) 0.0080(11) -0.0001(11) 0.0056(11)
N2 0.0427(15) 0.0463(16) 0.0305(16) 0.0147(12) 0.0055(12) 0.0099(13)
N3 0.0367(13) 0.0501(17) 0.0269(15) 0.0096(12) 0.0045(12) 0.0053(13)
C1 0.0257(13) 0.0337(16) 0.0242(16) 0.0049(12) -0.0037(12) 0.0016(12)
C2 0.0236(13) 0.0293(15) 0.0258(16) 0.0037(12) -0.0032(12) 0.0042(12)
C3 0.0390(16) 0.0302(16) 0.043(2) 0.0084(14) -0.0005(15) 0.0123(14)
C4 0.0338(15) 0.0425(18) 0.0299(18) 0.0041(14) -0.0001(14) 0.0114(14)
C5 0.0410(18) 0.059(2) 0.048(2) 0.0236(18) -0.0030(17) 0.0017(17)
C6 0.050(2) 0.069(3) 0.050(2) 0.0121(19) 0.0061(19) -0.011(2)
C7 0.0347(17) 0.081(3) 0.046(2) -0.014(2) -0.0007(17) 0.0066(19)
C8 0.051(2) 0.056(2) 0.042(2) -0.0108(17) -0.0144(17) 0.0236(18)
C9 0.0526(19) 0.0375(18) 0.0317(19) -0.0009(14) -0.0026(16) 0.0145(16)
C10 0.0535(19) 0.0277(16) 0.0261(17) 0.0060(12) -0.0061(14) 0.0071(14)
C11 0.0489(19) 0.0336(17) 0.0313(18) 0.0025(14) -0.0146(15) 0.0063(15)
C12 0.0433(17) 0.0398(18) 0.0249(17) 0.0057(13) 0.0074(14) 0.0044(14)
C13 0.062(2) 0.043(2) 0.053(2) 0.0173(17) 0.0175(19) 0.0079(18)
C14 0.055(2) 0.059(2) 0.059(3) 0.0136(19) 0.019(2) 0.021(2)
C15 0.051(2) 0.078(3) 0.050(3) 0.010(2) 0.0175(19) 0.011(2)
C16 0.058(2) 0.065(3) 0.084(3) 0.013(2) 0.030(2) -0.003(2)
C17 0.052(2) 0.045(2) 0.072(3) 0.0082(19) 0.018(2) 0.0008(18)
C18 0.0398(16) 0.0273(16) 0.0281(17) -0.0017(12) -0.0005(13) 0.0073(13)
C19 0.054(2) 0.046(2) 0.0301(19) -0.0040(15) 0.0075(16) -0.0008(17)
C20 0.068(2) 0.056(2) 0.034(2) -0.0112(17) 0.0007(18) 0.003(2)
C21 0.064(2) 0.047(2) 0.050(3) -0.0153(18) -0.008(2) -0.0058(19)
C22 0.071(3) 0.040(2) 0.056(3) 0.0034(17) -0.001(2) -0.0146(19)
C23 0.056(2) 0.0356(18) 0.0305(18) 0.0010(14) 0.0012(16) -0.0039(16)
C24 0.0347(15) 0.0262(15) 0.0300(17) -0.0006(12) -0.0005(13) 0.0041(13)
C25 0.0416(17) 0.0320(17) 0.046(2) 0.0028(15) -0.0028(16) 0.0131(15)
C26 0.066(2) 0.0282(17) 0.057(3) 0.0086(16) 0.007(2) 0.0115(17)
C27 0.062(2) 0.0297(19) 0.075(3) 0.0034(18) -0.008(2) -0.0073(17)
C28 0.055(2) 0.038(2) 0.099(4) 0.001(2) -0.024(2) -0.0025(18)
C29 0.0444(18) 0.0263(16) 0.055(2) 0.0029(15) -0.0140(17) 0.0032(14)
C30A 0.0243(18) 0.037(2) 0.047(3) 0.003(2) 0.0026(19) 0.0102(17)
C31A 0.0327(19) 0.048(2) 0.058(3) -0.004(2) 0.006(2) 0.0060(19)
C32A 0.036(2) 0.053(2) 0.062(3) -0.008(2) 0.008(2) 0.0125(18)
C33A 0.0319(19) 0.054(2) 0.057(3) -0.002(2) 0.008(2) 0.0095(18)
C34A 0.0330(18) 0.050(2) 0.056(3) -0.002(2) 0.005(2) 0.0046(19)
C35A 0.028(2) 0.045(2) 0.056(3) -0.006(2) 0.002(2) 0.0056(19)
C30B 0.029(2) 0.043(2) 0.055(3) 0.002(2) 0.001(2) 0.012(2)
C31B 0.035(2) 0.051(3) 0.061(3) -0.001(3) -0.001(2) 0.016(2)
C32B 0.039(2) 0.055(3) 0.064(3) -0.002(3) 0.001(2) 0.017(2)
C33B 0.038(2) 0.059(3) 0.066(3) 0.001(3) 0.003(2) 0.014(2)
C34B 0.035(2) 0.053(2) 0.063(3) 0.000(3) 0.003(2) 0.008(2)
C35B 0.032(2) 0.049(2) 0.059(3) -0.001(2) 0.002(2) 0.010(2)

loop_
_atom_type_symbol
_atom_type_description
_atom_type_scat_dispersion_real
_atom_type_scat_dispersion_imag
_atom_type_scat_source
C C 0.0033 0.0016 'International Tables Vol C Tables 4.2.6.8 and 6.1.1.4'
H H 0.0000 0.0000 'International Tables Vol C Tables 4.2.6.8 and 6.1.1.4'
P P 0.1023 0.0942 'International Tables Vol C Tables 4.2.6.8 and 6.1.1.4'
S S 0.1246 0.1234 'International Tables Vol C Tables 4.2.6.8 and 6.1.1.4'
Ni Ni 0.3393 1.1124 'International Tables Vol C Tables 4.2.6.8 and 6.1.1.4'
N N 0.0061 0.0033 'International Tables Vol C Tables 4.2.6.8 and 6.1.1.4'
Cl Cl 0.1484 0.1585 'International Tables Vol C Tables 4.2.6.8 and 6.1.1.4'

loop_
_geom_angle_atom_site_label_1
_geom_angle_atom_site_label_2
_geom_angle_atom_site_label_3
_geom_angle
_geom_angle_site_symmetry_1
_geom_angle_site_symmetry_3
_geom_angle_publ_flag
C12 P1 C18 105.33(14) . . ?
C12 P1 C10 105.19(14) . . ?
C18 P1 C10 103.97(14) . . ?
C12 P1 Ni1 122.32(11) . . ?
C18 P1 Ni1 109.49(10) . . ?
C10 P1 Ni1 109.02(10) . . ?
C30A P2 C24 109.8(2) . . ?
C30A P2 C11 102.4(3) . . ?
C24 P2 C11 103.45(14) . . ?
C24 P2 C30B 106.0(3) . . ?
C11 P2 C30B 109.4(3) . . ?
C30A P2 Ni1 119.4(2) . . ?
C24 P2 Ni1 110.90(9) . . ?
C11 P2 Ni1 109.35(10) . . ?
C30B P2 Ni1 116.9(3) . . ?
C1 S1 Ni1 99.28(10) . . ?
C2 S2 Ni1 98.31(9) . . ?
P2 Ni1 P1 86.09(3) . . ?
P2 Ni1 S1 87.95(3) . . ?
P1 Ni1 S1 167.15(3) . . ?
P2 Ni1 S2 170.51(3) . . ?
P1 Ni1 S2 91.56(3) . . ?
S1 Ni1 S2 96.09(3) . . ?
N2 N1 C2 111.4(2) . . ?
N2 N1 C3 119.3(2) . . ?
C2 N1 C3 129.0(3) . . ?
N3 N2 N1 107.0(2) . . ?
N2 N3 C1 108.1(2) . . ?
N3 C1 C2 110.0(2) . . ?
N3 C1 S1 129.0(2) . . ?
C2 C1 S1 121.0(2) . . ?
N1 C2 C1 103.5(2) . . ?
N1 C2 S2 131.3(2) . . ?
C1 C2 S2 125.2(2) . . ?
N1 C3 C4 112.7(3) . . ?
N1 C3 H3A 109.0 . . ?
C4 C3 H3A 109.0 . . ?
N1 C3 H3B 109.0 . . ?
C4 C3 H3B 109.0 . . ?
H3A C3 H3B 107.8 . . ?
C9 C4 C5 118.7(3) . . ?
C9 C4 C3 119.9(3) . . ?
C5 C4 C3 121.3(3) . . ?
C6 C5 C4 120.9(3) . . ?
C6 C5 H5 119.6 . . ?
C4 C5 H5 119.6 . . ?
C5 C6 C7 120.0(4) . . ?
C5 C6 H6 120.0 . . ?
C7 C6 H6 120.0 . . ?
C8 C7 C6 119.3(3) . . ?
C8 C7 H7 120.4 . . ?
C6 C7 H7 120.4 . . ?
C7 C8 C9 120.3(3) . . ?
C7 C8 H8 119.9 . . ?
C9 C8 H8 119.9 . . ?
C4 C9 C8 120.7(3) . . ?
C4 C9 H9 119.6 . . ?
C8 C9 H9 119.6 . . ?
C11 C10 P1 106.2(2) . . ?
C11 C10 H10A 110.5 . . ?
P1 C10 H10A 110.5 . . ?
C11 C10 H10B 110.5 . . ?
P1 C10 H10B 110.5 . . ?
H10A C10 H10B 108.7 . . ?
C10 C11 P2 106.5(2) . . ?
C10 C11 H11A 110.4 . . ?
P2 C11 H11A 110.4 . . ?
C10 C11 H11B 110.4 . . ?
P2 C11 H11B 110.4 . . ?
H11A C11 H11B 108.6 . . ?
C17 C12 C13 118.2(3) . . ?
C17 C12 P1 121.3(3) . . ?
C13 C12 P1 120.5(3) . . ?
C12 C13 C14 120.4(3) . . ?
C12 C13 H13 119.8 . . ?
C14 C13 H13 119.8 . . ?
C15 C14 C13 120.2(4) . . ?
C15 C14 H14 119.9 . . ?
C13 C14 H14 119.9 . . ?
C16 C15 C14 120.4(4) . . ?
C16 C15 H15 119.8 . . ?
C14 C15 H15 119.8 . . ?
C15 C16 C17 118.8(4) . . ?
C15 C16 H16 120.6 . . ?
C17 C16 H16 120.6 . . ?
C12 C17 C16 122.0(4) . . ?
C12 C17 H17 119.0 . . ?
C16 C17 H17 119.0 . . ?
C19 C18 C23 119.2(3) . . ?
C19 C18 P1 120.5(2) . . ?
C23 C18 P1 120.3(2) . . ?
C18 C19 C20 120.4(3) . . ?
C18 C19 H19 119.8 . . ?
C20 C19 H19 119.8 . . ?
C21 C20 C19 120.0(3) . . ?
C21 C20 H20 120.0 . . ?
C19 C20 H20 120.0 . . ?
C22 C21 C20 120.0(3) . . ?
C22 C21 H21 120.0 . . ?
C20 C21 H21 120.0 . . ?
C21 C22 C23 120.6(4) . . ?
C21 C22 H22 119.7 . . ?
C23 C22 H22 119.7 . . ?
C22 C23 C18 119.8(3) . . ?
C22 C23 H23 120.1 . . ?
C18 C23 H23 120.1 . . ?
C29 C24 C25 118.6(3) . . ?
C29 C24 P2 119.2(2) . . ?
C25 C24 P2 122.1(2) . . ?
C26 C25 C24 120.0(3) . . ?
C26 C25 H25 120.0 . . ?
C24 C25 H25 120.0 . . ?
C27 C26 C25 120.9(3) . . ?
C27 C26 H26 119.6 . . ?
C25 C26 H26 119.6 . . ?
C26 C27 C28 120.0(3) . . ?
C26 C27 H27 120.0 . . ?
C28 C27 H27 120.0 . . ?
C27 C28 C29 120.3(3) . . ?
C27 C28 H28 119.8 . . ?
C29 C28 H28 119.8 . . ?
C28 C29 C24 120.1(3) . . ?
C28 C29 H29 119.9 . . ?
C24 C29 H29 119.9 . . ?
C31A C30A C35A 120.0 . . ?
C31A C30A P2 123.9(3) . . ?
C35A C30A P2 116.1(3) . . ?
C30A C31A C32A 120.0 . . ?
C30A C31A H31A 120.0 . . ?
C32A C31A H31A 120.0 . . ?
C31A C32A C33A 120.0 . . ?
C31A C32A H32A 120.0 . . ?
C33A C32A H32A 120.0 . . ?
C34A C33A C32A 120.0 . . ?
C34A C33A H33A 120.0 . . ?
C32A C33A H33A 120.0 . . ?
C33A C34A C35A 120.0 . . ?
C33A C34A H34A 120.0 . . ?
C35A C34A H34A 120.0 . . ?
C34A C35A C30A 120.0 . . ?
C34A C35A H35A 120.0 . . ?
C30A C35A H35A 120.0 . . ?
C31B C30B C35B 120.0 . . ?
C31B C30B P2 120.9(5) . . ?
C35B C30B P2 118.9(5) . . ?
C32B C31B C30B 120.0 . . ?
C32B C31B H31B 120.0 . . ?
C30B C31B H31B 120.0 . . ?
C33B C32B C31B 120.0 . . ?
C33B C32B H32B 120.0 . . ?
C31B C32B H32B 120.0 . . ?
C34B C33B C32B 120.0 . . ?
C34B C33B H33B 120.0 . . ?
C32B C33B H33B 120.0 . . ?
C33B C34B C35B 120.0 . . ?
C33B C34B H34B 120.0 . . ?
C35B C34B H34B 120.0 . . ?
C34B C35B C30B 120.0 . . ?
C34B C35B H35B 120.0 . . ?
C30B C35B H35B 120.0 . . ?

loop_
_geom_bond_atom_site_label_1
_geom_bond_atom_site_label_2
_geom_bond_distance
_geom_bond_site_symmetry_2
_geom_bond_publ_flag
P1 C12 1.821(3) . ?
P1 C18 1.822(3) . ?
P1 C10 1.837(3) . ?
P1 Ni1 2.1697(8) . ?
P2 C30A 1.760(3) . ?
P2 C24 1.807(3) . ?
P2 C11 1.826(3) . ?
P2 C30B 1.891(4) . ?
P2 Ni1 2.1576(8) . ?
S1 C1 1.750(3) . ?
S1 Ni1 2.1925(8) . ?
S2 C2 1.719(3) . ?
S2 Ni1 2.1982(8) . ?
N1 N2 1.353(3) . ?
N1 C2 1.355(3) . ?
N1 C3 1.464(4) . ?
N2 N3 1.322(3) . ?
N3 C1 1.357(4) . ?
C1 C2 1.370(4) . ?
C3 C4 1.520(4) . ?
C3 H3A 0.9900 . ?
C3 H3B 0.9900 . ?
C4 C9 1.377(4) . ?
C4 C5 1.385(4) . ?
C5 C6 1.365(5) . ?
C5 H5 0.9500 . ?
C6 C7 1.395(5) . ?
C6 H6 0.9500 . ?
C7 C8 1.371(5) . ?
C7 H7 0.9500 . ?
C8 C9 1.379(5) . ?
C8 H8 0.9500 . ?
C9 H9 0.9500 . ?
C10 C11 1.518(4) . ?
C10 H10A 0.9900 . ?
C10 H10B 0.9900 . ?
C11 H11A 0.9900 . ?
C11 H11B 0.9900 . ?
C12 C17 1.370(5) . ?
C12 C13 1.380(4) . ?
C13 C14 1.385(5) . ?
C13 H13 0.9500 . ?
C14 C15 1.369(5) . ?
C14 H14 0.9500 . ?
C15 C16 1.366(5) . ?
C15 H15 0.9500 . ?
C16 C17 1.387(5) . ?
C16 H16 0.9500 . ?
C17 H17 0.9500 . ?
C18 C19 1.377(4) . ?
C18 C23 1.398(4) . ?
C19 C20 1.390(5) . ?
C19 H19 0.9500 . ?
C20 C21 1.380(5) . ?
C20 H20 0.9500 . ?
C21 C22 1.365(5) . ?
C21 H21 0.9500 . ?
C22 C23 1.387(5) . ?
C22 H22 0.9500 . ?
C23 H23 0.9500 . ?
C24 C29 1.386(4) . ?
C24 C25 1.395(4) . ?
C25 C26 1.374(5) . ?
C25 H25 0.9500 . ?
C26 C27 1.358(5) . ?
C26 H26 0.9500 . ?
C27 C28 1.370(5) . ?
C27 H27 0.9500 . ?
C28 C29 1.381(5) . ?
C28 H28 0.9500 . ?
C29 H29 0.9500 . ?
C30A C31A 1.3900 . ?
C30A C35A 1.3900 . ?
C31A C32A 1.3900 . ?
C31A H31A 0.9500 . ?
C32A C33A 1.3900 . ?
C32A H32A 0.9500 . ?
C33A C34A 1.3900 . ?
C33A H33A 0.9500 . ?
C34A C35A 1.3900 . ?
C34A H34A 0.9500 . ?
C35A H35A 0.9500 . ?
C30B C31B 1.3900 . ?
C30B C35B 1.3900 . ?
C31B C32B 1.3900 . ?
C31B H31B 0.9500 . ?
C32B C33B 1.3900 . ?
C32B H32B 0.9500 . ?
C33B C34B 1.3900 . ?
C33B H33B 0.9500 . ?
C34B C35B 1.3900 . ?
C34B H34B 0.9500 . ?
C35B H35B 0.9500 . ?

loop_
_geom_torsion_atom_site_label_1
_geom_torsion_atom_site_label_2
_geom_torsion_atom_site_label_3
_geom_torsion_atom_site_label_4
_geom_torsion
_geom_torsion_site_symmetry_1
_geom_torsion_site_symmetry_2
_geom_torsion_site_symmetry_3
_geom_torsion_site_symmetry_4
_geom_torsion_publ_flag
C2 N1 N2 N3 -0.5(3) . . . . ?
C3 N1 N2 N3 -175.2(2) . . . . ?
N1 N2 N3 C1 0.3(3) . . . . ?
N2 N3 C1 C2 0.0(3) . . . . ?
N2 N3 C1 S1 -178.8(2) . . . . ?
Ni1 S1 C1 N3 179.1(3) . . . . ?
Ni1 S1 C1 C2 0.4(2) . . . . ?
N2 N1 C2 C1 0.4(3) . . . . ?
C3 N1 C2 C1 174.5(3) . . . . ?
N2 N1 C2 S2 -178.1(2) . . . . ?
C3 N1 C2 S2 -4.0(5) . . . . ?
N3 C1 C2 N1 -0.3(3) . . . . ?
S1 C1 C2 N1 178.7(2) . . . . ?
N3 C1 C2 S2 178.4(2) . . . . ?
S1 C1 C2 S2 -2.7(4) . . . . ?
Ni1 S2 C2 N1 -178.5(3) . . . . ?
Ni1 S2 C2 C1 3.2(3) . . . . ?
N2 N1 C3 C4 82.2(3) . . . . ?
C2 N1 C3 C4 -91.5(4) . . . . ?
N1 C3 C4 C9 -130.3(3) . . . . ?
N1 C3 C4 C5 51.6(4) . . . . ?
C9 C4 C5 C6 -1.3(6) . . . . ?
C3 C4 C5 C6 176.8(3) . . . . ?
C4 C5 C6 C7 -2.0(6) . . . . ?
C5 C6 C7 C8 3.4(6) . . . . ?
C6 C7 C8 C9 -1.4(6) . . . . ?
C5 C4 C9 C8 3.3(5) . . . . ?
C3 C4 C9 C8 -174.9(3) . . . . ?
C7 C8 C9 C4 -1.9(5) . . . . ?
C12 P1 C10 C11 173.5(2) . . . . ?
C18 P1 C10 C11 -76.0(2) . . . . ?
Ni1 P1 C10 C11 40.7(2) . . . . ?
P1 C10 C11 P2 -50.2(2) . . . . ?
C30A P2 C11 C10 169.3(3) . . . . ?
C24 P2 C11 C10 -76.5(2) . . . . ?
C30B P2 C11 C10 170.8(4) . . . . ?
Ni1 P2 C11 C10 41.7(2) . . . . ?
C18 P1 C12 C17 -128.7(3) . . . . ?
C10 P1 C12 C17 -19.2(3) . . . . ?
Ni1 P1 C12 C17 105.6(3) . . . . ?
C18 P1 C12 C13 51.6(3) . . . . ?
C10 P1 C12 C13 161.1(3) . . . . ?
Ni1 P1 C12 C13 -74.1(3) . . . . ?
C17 C12 C13 C14 -0.9(5) . . . . ?
P1 C12 C13 C14 178.8(3) . . . . ?
C12 C13 C14 C15 0.7(6) . . . . ?
C13 C14 C15 C16 1.0(6) . . . . ?
C14 C15 C16 C17 -2.3(6) . . . . ?
C13 C12 C17 C16 -0.5(6) . . . . ?
P1 C12 C17 C16 179.8(3) . . . . ?
C15 C16 C17 C12 2.1(6) . . . . ?
C12 P1 C18 C19 62.3(3) . . . . ?
C10 P1 C18 C19 -48.0(3) . . . . ?
Ni1 P1 C18 C19 -164.4(2) . . . . ?
C12 P1 C18 C23 -119.2(3) . . . . ?
C10 P1 C18 C23 130.4(3) . . . . ?
Ni1 P1 C18 C23 14.0(3) . . . . ?
C23 C18 C19 C20 0.3(5) . . . . ?
P1 C18 C19 C20 178.8(3) . . . . ?
C18 C19 C20 C21 0.0(5) . . . . ?
C19 C20 C21 C22 -0.1(6) . . . . ?
C20 C21 C22 C23 -0.1(6) . . . . ?
C21 C22 C23 C18 0.4(5) . . . . ?
C19 C18 C23 C22 -0.4(5) . . . . ?
P1 C18 C23 C22 -178.9(3) . . . . ?
C30A P2 C24 C29 -127.6(4) . . . . ?
C11 P2 C24 C29 123.7(3) . . . . ?
C30B P2 C24 C29 -121.2(4) . . . . ?
Ni1 P2 C24 C29 6.6(3) . . . . ?
C30A P2 C24 C25 55.6(4) . . . . ?
C11 P2 C24 C25 -53.1(3) . . . . ?
C30B P2 C24 C25 62.0(4) . . . . ?
Ni1 P2 C24 C25 -170.3(2) . . . . ?
C29 C24 C25 C26 -1.1(5) . . . . ?
P2 C24 C25 C26 175.7(3) . . . . ?
C24 C25 C26 C27 0.9(5) . . . . ?
C25 C26 C27 C28 -0.4(6) . . . . ?
C26 C27 C28 C29 0.1(7) . . . . ?
C27 C28 C29 C24 -0.3(6) . . . . ?
C25 C24 C29 C28 0.8(5) . . . . ?
P2 C24 C29 C28 -176.1(3) . . . . ?
C24 P2 C30A C31A 7.9(5) . . . . ?
C11 P2 C30A C31A 117.3(4) . . . . ?
Ni1 P2 C30A C31A -121.8(3) . . . . ?
C24 P2 C30A C35A -171.5(2) . . . . ?
C11 P2 C30A C35A -62.1(3) . . . . ?
Ni1 P2 C30A C35A 58.8(3) . . . . ?
C35A C30A C31A C32A 0.0 . . . . ?
P2 C30A C31A C32A -179.4(5) . . . . ?
C30A C31A C32A C33A 0.0 . . . . ?
C31A C32A C33A C34A 0.0 . . . . ?
C32A C33A C34A C35A 0.0 . . . . ?
C33A C34A C35A C30A 0.0 . . . . ?
C31A C30A C35A C34A 0.0 . . . . ?
P2 C30A C35A C34A 179.5(5) . . . . ?
C24 P2 C30B C31B 17.9(6) . . . . ?
C11 P2 C30B C31B 128.9(4) . . . . ?
Ni1 P2 C30B C31B -106.2(5) . . . . ?
C24 P2 C30B C35B -167.4(3) . . . . ?
C11 P2 C30B C35B -56.4(4) . . . . ?
Ni1 P2 C30B C35B 68.5(4) . . . . ?
C35B C30B C31B C32B 0.0 . . . . ?
P2 C30B C31B C32B 174.6(7) . . . . ?
C30B C31B C32B C33B 0.0 . . . . ?
C31B C32B C33B C34B 0.0 . . . . ?
C32B C33B C34B C35B 0.0 . . . . ?
C33B C34B C35B C30B 0.0 . . . . ?
C31B C30B C35B C34B 0.0 . . . . ?
P2 C30B C35B C34B -174.7(6) . . . . ?

loop_
_platon_squeeze_void_nr
_platon_squeeze_void_average_x
_platon_squeeze_void_average_y
_platon_squeeze_void_average_z
_platon_squeeze_void_volume
_platon_squeeze_void_count_electrons
_platon_squeeze_void_content
1 0.000 0.000 0.500 175 85 ' '
2 0.000 0.500 1.000 175 84 ' '
